data_7233298
loop_
_publ_author_name
'Ershov, Oleg V.'
'Chunikhin, Sergey S.'
'Ievlev, Mikhail Yu.'
'Belikov, Mikhail Yu.'
'Tafeenko, Viktor A.'

_publ_section_title
;
 Crystallographic characterization of ethylammonium salts of
 tetracyanopyridine (TCPy) and fluorescence determination of the degree of
 substitution of the amino nitrogen atom thereof
;
_journal_issue 36
_journal_name_full CrystEngComm
_journal_page_first 5500
_journal_paper_doi 10.1039/C9CE01089K
_journal_volume 21
_journal_year 2019
_chemical_formula_moiety '2(c17 h8 n5), 2(c2,h8,n)'
_chemical_formula_sum 'C38 H32 N12'
_chemical_formula_weight 656.75
_space_group_crystal_system monoclinic
_space_group_IT_number 14
_space_group_name_Hall '-P 2ybc'
_space_group_name_H-M_alt 'P 1 21/c 1'
_symmetry_space_group_name_Hall '-P 2ybc'
_symmetry_space_group_name_H-M 'P 1 21/c 1'
_atom_sites_solution_hydrogens geom
_audit_creation_method SHELXL-2013
_audit_update_record
;
2019-03-14 deposited with the CCDC.    2019-08-01 downloaded from the CCDC.
;
_cell_angle_alpha 90
_cell_angle_beta 91.900(10)
_cell_angle_gamma 90
_cell_formula_units_Z 4
_cell_length_a 7.850(10)
_cell_length_b 16.300(10)
_cell_length_c 27.560(10)
_cell_measurement_reflns_used 365
_cell_measurement_temperature 293(2)
_cell_measurement_theta_max 40
_cell_measurement_theta_min 3
_cell_volume 3525(5)
_computing_structure_refinement 'SHELXL-2013 (Sheldrick, 2013)'
_diffrn_ambient_temperature 295
_diffrn_detector Pilatus100K
_diffrn_detector_area_resol_mean 5.81
_diffrn_detector_type STOE
_diffrn_measured_fraction_theta_full 0.909
_diffrn_measured_fraction_theta_max 0.949
_diffrn_measurement_device_type STOE
_diffrn_measurement_method 'rotation method'
_diffrn_radiation_collimation 'focusing mirrors'
_diffrn_radiation_monochromator none
_diffrn_radiation_polarisn_norm 0
_diffrn_radiation_type 'Cu K\a'
_diffrn_radiation_wavelength 1.54186
_diffrn_reflns_av_R_equivalents 0.11549
_diffrn_reflns_av_unetI/netI 0.10561
_diffrn_reflns_Laue_measured_fraction_full 0.909
_diffrn_reflns_Laue_measured_fraction_max 0.949
_diffrn_reflns_limit_h_max 4
_diffrn_reflns_limit_h_min -9
_diffrn_reflns_limit_k_max 19
_diffrn_reflns_limit_k_min -17
_diffrn_reflns_limit_l_max 32
_diffrn_reflns_limit_l_min -32
_diffrn_reflns_number 22227
_diffrn_reflns_point_group_measured_fraction_full 0.909
_diffrn_reflns_point_group_measured_fraction_max 0.949
_diffrn_reflns_theta_full 67.686
_diffrn_reflns_theta_max 65.741
_diffrn_reflns_theta_min 4.203
_diffrn_source 'Cu GeniX 3D'
_diffrn_source_current 0.600
_diffrn_source_power 0.030
_diffrn_source_voltage 50
_exptl_absorpt_coefficient_mu 0.626
_exptl_absorpt_correction_type none
_exptl_crystal_colour colorless
_exptl_crystal_density_diffrn 1.238
_exptl_crystal_description block
_exptl_crystal_F_000 1376
_exptl_crystal_size_max .11
_exptl_crystal_size_mid .05
_exptl_crystal_size_min .03
_refine_diff_density_max 0.301
_refine_diff_density_min -0.328
_refine_diff_density_rms 0.085
_refine_ls_extinction_method none
_refine_ls_goodness_of_fit_ref 0.624
_refine_ls_hydrogen_treatment constr
_refine_ls_matrix_type full
_refine_ls_number_parameters 457
_refine_ls_number_reflns 5805
_refine_ls_number_restraints 0
_refine_ls_restrained_S_all 0.624
_refine_ls_R_factor_all 0.3751
_refine_ls_R_factor_gt 0.0714
_refine_ls_shift/su_max 0.003
_refine_ls_shift/su_mean 0.000
_refine_ls_structure_factor_coef Fsqd
_refine_ls_weighting_details 'w=1/[\s^2^(Fo^2^)+(0.0565P)^2^] where P=(Fo^2^+2Fc^2^)/3'
_refine_ls_weighting_scheme calc
_refine_ls_wR_factor_gt 0.1424
_refine_ls_wR_factor_ref 0.2477
_reflns_Friedel_coverage 0.000
_reflns_number_gt 832
_reflns_number_total 5805
_reflns_threshold_expression 'I > 2\s(I)'
_cod_data_source_file c9ce01089k2.cif
_cod_data_source_block ss123
_cod_depositor_comments 'Adding full bibliography for 7233297--7233300.cif.'
_cod_database_code 7233298
_shelx_space_group_comment
;
The symmetry employed for this shelxl refinement is uniquely defined
by the following loop, which should always be used as a source of
symmetry information in preference to the above space-group names.
They are only intended as comments.
;
_shelxl_version_number 2013-4

loop_
_space_group_symop_operation_xyz
'x, y, z'
'-x, y+1/2, -z+1/2'
'-x, -y, -z'
'x, -y-1/2, z-1/2'

loop_
_atom_site_label
_atom_site_type_symbol
_atom_site_fract_x
_atom_site_fract_y
_atom_site_fract_z
_atom_site_U_iso_or_equiv
_atom_site_adp_type
_atom_site_occupancy
_atom_site_site_symmetry_order
_atom_site_calc_flag
_atom_site_refinement_flags_posn
_atom_site_refinement_flags_adp
N1 N 0.3424(10) 0.4445(5) 0.6568(3) 0.040(2) Uani 1 1 d . .
N2 N 0.5654(12) 0.4769(7) 0.7663(4) 0.063(3) Uani 1 1 d . .
N3 N 0.5142(16) 0.2199(8) 0.7610(4) 0.086(4) Uani 1 1 d . .
N4 N 0.3514(13) 0.1485(7) 0.6580(4) 0.062(3) Uani 1 1 d . .
N5 N 0.0811(13) 0.2086(7) 0.5448(4) 0.070(3) Uani 1 1 d . .
C2 C 0.3650(12) 0.3630(8) 0.6718(4) 0.043(3) Uani 1 1 d . .
C3 C 0.3011(14) 0.3010(6) 0.6419(4) 0.037(3) Uani 1 1 d . .
C4 C 0.2055(13) 0.3226(7) 0.6003(4) 0.039(3) Uani 1 1 d . .
C5 C 0.1738(13) 0.4015(7) 0.5871(4) 0.039(3) Uani 1 1 d . .
C6 C 0.2478(12) 0.4618(7) 0.6174(4) 0.037(3) Uani 1 1 d . .
C7 C 0.0625(14) 0.4246(7) 0.5423(4) 0.059(4) Uani 1 1 d . .
H7A H 0.1343 0.4406 0.5163 0.089 Uiso 1 1 calc R U
H7B H -0.0108 0.4695 0.5502 0.089 Uiso 1 1 calc R U
H7C H -0.0054 0.3782 0.5322 0.089 Uiso 1 1 calc R U
C8 C 0.1362(14) 0.2581(8) 0.5702(5) 0.049(3) Uani 1 1 d . .
C9 C 0.3298(13) 0.2175(9) 0.6519(4) 0.042(3) Uani 1 1 d . .
C10 C 0.4601(13) 0.3538(7) 0.7175(4) 0.042(3) Uani 1 1 d . .
C11 C 0.4899(16) 0.2766(9) 0.7397(5) 0.060(4) Uani 1 1 d . .
C12 C 0.5178(14) 0.4230(8) 0.7429(5) 0.050(3) Uani 1 1 d . .
C13 C 0.2283(13) 0.5517(8) 0.6089(5) 0.041(3) Uani 1 1 d . .
C14 C 0.1723(15) 0.6015(8) 0.6459(4) 0.056(3) Uani 1 1 d . .
H14 H 0.1499 0.5787 0.6759 0.067 Uiso 1 1 calc R U
C15 C 0.1504(15) 0.6814(9) 0.6388(5) 0.066(4) Uani 1 1 d . .
H15 H 0.1194 0.7137 0.6649 0.080 Uiso 1 1 calc R U
C16 C 0.1714(17) 0.7184(8) 0.5948(6) 0.073(4) Uani 1 1 d . .
H16 H 0.1510 0.7742 0.5906 0.088 Uiso 1 1 calc R U
C17 C 0.2242(17) 0.6700(9) 0.5567(5) 0.078(4) Uani 1 1 d . .
H17 H 0.2399 0.6930 0.5263 0.093 Uiso 1 1 calc R U
C18 C 0.2532(13) 0.5874(7) 0.5642(4) 0.047(3) Uani 1 1 d . .
H18 H 0.2902 0.5552 0.5387 0.057 Uiso 1 1 calc R U
N1A N 0.8531(10) 0.1469(6) 0.6534(3) 0.037(2) Uani 1 1 d . .
N2A N 1.0890(13) 0.1129(6) 0.7608(4) 0.057(3) Uani 1 1 d . .
N3A N 0.9986(15) 0.3712(7) 0.7628(5) 0.091(4) Uani 1 1 d . .
N4A N 0.8367(14) 0.4421(8) 0.6594(4) 0.077(3) Uani 1 1 d . .
N5A N 0.5653(13) 0.3881(6) 0.5470(4) 0.064(3) Uani 1 1 d . .
C2A C 0.8735(13) 0.2250(7) 0.6697(4) 0.035(3) Uani 1 1 d . .
C3A C 0.7976(13) 0.2902(8) 0.6420(4) 0.043(3) Uani 1 1 d . .
C4A C 0.7029(13) 0.2694(7) 0.5985(4) 0.041(3) Uani 1 1 d . .
C5A C 0.6798(12) 0.1875(8) 0.5837(4) 0.040(3) Uani 1 1 d . .
C6A C 0.7660(13) 0.1290(7) 0.6131(4) 0.040(3) Uani 1 1 d . .
C7A C 0.5626(16) 0.1695(8) 0.5410(4) 0.067(4) Uani 1 1 d . .
H7A1 H 0.4681 0.2069 0.5408 0.100 Uiso 1 1 calc R U
H7A2 H 0.5213 0.1142 0.5432 0.100 Uiso 1 1 calc R U
H7A3 H 0.6233 0.1758 0.5116 0.100 Uiso 1 1 calc R U
C8A C 0.6257(14) 0.3368(7) 0.5701(4) 0.045(3) Uani 1 1 d . .
C9A C 0.8176(14) 0.3736(9) 0.6520(5) 0.052(4) Uani 1 1 d . .
C10A C 0.9647(12) 0.2363(7) 0.7138(4) 0.039(3) Uani 1 1 d . .
C11A C 0.9822(15) 0.3112(9) 0.7397(5) 0.060(4) Uani 1 1 d . .
C12A C 1.0326(15) 0.1675(9) 0.7398(4) 0.047(3) Uani 1 1 d . .
C13A C 0.7501(13) 0.0405(8) 0.6014(5) 0.044(3) Uani 1 1 d . .
C14A C 0.6975(15) -0.0138(8) 0.6383(5) 0.060(4) Uani 1 1 d . .
H14A H 0.6732 0.0069 0.6688 0.072 Uiso 1 1 calc R U
C15A C 0.6819(18) -0.0967(10) 0.6296(7) 0.083(5) Uani 1 1 d . .
H15A H 0.6461 -0.1316 0.6539 0.100 Uiso 1 1 calc R U
C16A C 0.718(2) -0.1261(11) 0.5869(9) 0.099(6) Uani 1 1 d . .
H16A H 0.7057 -0.1822 0.5818 0.119 Uiso 1 1 calc R U
C17A C 0.7739(17) -0.0778(11) 0.5483(6) 0.093(5) Uani 1 1 d . .
H17A H 0.7999 -0.1011 0.5186 0.112 Uiso 1 1 calc R U
C18A C 0.7892(14) 0.0086(8) 0.5563(5) 0.065(4) Uani 1 1 d . .
H18A H 0.8248 0.0430 0.5317 0.078 Uiso 1 1 calc R U
N6 N 0.8802(10) 0.5013(5) 0.8222(3) 0.054(3) Uani 1 1 d . .
H6A H 0.7843 0.5272 0.8134 0.081 Uiso 1 1 calc R U
H6B H 0.9183 0.4736 0.7969 0.081 Uiso 1 1 calc R U
H6C H 0.9583 0.5377 0.8321 0.081 Uiso 1 1 calc R U
C19 C 0.8466(17) 0.4434(8) 0.8623(5) 0.068(4) Uani 1 1 d . .
H19A H 0.9527 0.4177 0.8731 0.082 Uiso 1 1 calc R U
H19B H 0.7700 0.4006 0.8505 0.082 Uiso 1 1 calc R U
C20 C 0.7688(17) 0.4862(8) 0.9044(5) 0.084(4) Uani 1 1 d . .
H20A H 0.8507 0.5230 0.9192 0.126 Uiso 1 1 calc R U
H20B H 0.7354 0.4463 0.9279 0.126 Uiso 1 1 calc R U
H20C H 0.6705 0.5166 0.8932 0.126 Uiso 1 1 calc R U
N6A N 0.3983(11) 0.0883(5) 0.8217(3) 0.056(3) Uani 1 1 d . .
H6A1 H 0.4451 0.0425 0.8337 0.084 Uiso 1 1 calc R U
H6A2 H 0.4692 0.1116 0.8013 0.084 Uiso 1 1 calc R U
H6A3 H 0.3007 0.0762 0.8060 0.084 Uiso 1 1 calc R U
C19A C 0.3645(16) 0.1467(8) 0.8627(5) 0.067(4) Uani 1 1 d . .
H19C H 0.4703 0.1739 0.8722 0.080 Uiso 1 1 calc R U
H19D H 0.2854 0.1885 0.8509 0.080 Uiso 1 1 calc R U
C20A C 0.2935(16) 0.1071(9) 0.9060(5) 0.085(4) Uani 1 1 d . .
H20D H 0.1811 0.0870 0.8981 0.128 Uiso 1 1 calc R U
H20E H 0.2881 0.1464 0.9318 0.128 Uiso 1 1 calc R U
H20F H 0.3655 0.0622 0.9162 0.128 Uiso 1 1 calc R U

loop_
_atom_site_aniso_label
_atom_site_aniso_U_11
_atom_site_aniso_U_22
_atom_site_aniso_U_33
_atom_site_aniso_U_23
_atom_site_aniso_U_13
_atom_site_aniso_U_12
N1 0.035(6) 0.041(6) 0.044(6) 0.012(5) -0.003(4) -0.007(5)
N2 0.065(7) 0.069(8) 0.056(7) 0.000(6) -0.005(5) -0.014(6)
N3 0.099(10) 0.086(10) 0.072(9) 0.031(7) -0.031(7) -0.022(8)
N4 0.057(7) 0.051(8) 0.079(9) 0.017(7) 0.010(6) 0.001(6)
N5 0.037(6) 0.091(9) 0.081(9) -0.027(7) 0.002(6) 0.010(6)
C2 0.021(6) 0.060(9) 0.046(8) 0.007(6) 0.002(5) -0.006(6)
C3 0.039(8) 0.024(7) 0.048(8) -0.006(6) -0.001(6) -0.012(6)
C4 0.022(7) 0.044(8) 0.051(8) -0.004(7) 0.001(5) 0.007(6)
C5 0.023(6) 0.042(8) 0.053(8) 0.000(6) 0.004(5) -0.005(6)
C6 0.022(6) 0.056(9) 0.033(7) 0.003(6) -0.005(5) 0.011(6)
C7 0.057(8) 0.067(9) 0.051(8) 0.005(6) -0.029(6) -0.009(7)
C8 0.026(7) 0.070(10) 0.052(9) -0.024(7) -0.001(6) 0.001(7)
C9 0.016(6) 0.056(10) 0.054(9) 0.008(7) 0.008(5) -0.004(7)
C10 0.040(7) 0.031(7) 0.056(8) 0.007(6) -0.001(6) 0.002(6)
C11 0.051(9) 0.065(11) 0.062(10) 0.005(8) -0.014(7) -0.012(8)
C12 0.041(8) 0.042(9) 0.066(10) 0.008(7) -0.003(6) 0.008(7)
C13 0.027(6) 0.042(8) 0.051(8) 0.008(7) -0.008(5) -0.005(6)
C14 0.066(9) 0.046(8) 0.055(9) 0.008(7) -0.005(7) -0.002(7)
C15 0.063(9) 0.053(10) 0.082(11) -0.005(8) -0.002(7) 0.004(7)
C16 0.092(11) 0.039(8) 0.087(11) 0.002(9) -0.020(8) 0.021(8)
C17 0.119(12) 0.057(10) 0.057(9) 0.018(8) -0.009(8) -0.007(9)
C18 0.056(8) 0.045(8) 0.040(8) -0.002(6) 0.000(6) 0.003(6)
N1A 0.024(5) 0.047(7) 0.042(6) -0.004(5) 0.005(4) 0.003(5)
N2A 0.061(7) 0.057(7) 0.054(7) 0.005(5) -0.001(5) 0.009(6)
N3A 0.098(10) 0.059(8) 0.114(11) -0.033(8) -0.014(7) 0.004(7)
N4A 0.067(8) 0.072(9) 0.093(9) 0.003(8) 0.009(6) -0.003(7)
N5A 0.058(7) 0.058(7) 0.077(8) 0.022(6) -0.001(6) 0.013(6)
C2A 0.025(7) 0.030(7) 0.049(8) -0.011(6) -0.001(5) -0.001(5)
C3A 0.021(7) 0.054(9) 0.053(9) -0.009(7) -0.001(6) 0.002(6)
C4A 0.018(6) 0.057(8) 0.048(8) 0.006(7) 0.005(5) -0.002(6)
C5A 0.020(6) 0.064(9) 0.036(7) -0.002(6) 0.000(5) -0.018(6)
C6A 0.020(6) 0.052(9) 0.047(8) 0.003(6) 0.002(5) 0.010(6)
C7A 0.071(9) 0.069(9) 0.058(9) -0.008(7) -0.034(7) -0.013(8)
C8A 0.033(7) 0.043(8) 0.060(9) 0.009(6) 0.003(6) 0.007(6)
C9A 0.027(7) 0.058(10) 0.073(10) 0.009(8) 0.014(6) 0.005(7)
C10A 0.022(6) 0.053(8) 0.043(7) -0.023(6) -0.003(5) 0.002(6)
C11A 0.051(9) 0.063(10) 0.066(10) 0.004(8) -0.005(7) 0.025(8)
C12A 0.047(8) 0.066(10) 0.029(8) 0.002(7) 0.008(6) -0.009(8)
C13A 0.029(7) 0.046(9) 0.057(9) -0.004(7) -0.005(6) 0.006(6)
C14A 0.053(8) 0.050(9) 0.076(10) -0.006(8) -0.009(7) -0.015(7)
C15A 0.088(12) 0.056(11) 0.106(14) -0.021(9) -0.005(10) -0.003(8)
C16A 0.075(12) 0.050(11) 0.17(2) -0.001(13) -0.016(13) -0.011(9)
C17A 0.066(10) 0.092(13) 0.120(14) -0.059(11) -0.033(9) 0.010(9)
C18A 0.054(8) 0.071(10) 0.069(10) -0.014(8) -0.010(7) -0.004(7)
N6 0.046(6) 0.053(6) 0.062(7) -0.004(5) -0.009(5) 0.001(5)
C19 0.077(10) 0.060(9) 0.066(10) 0.021(8) -0.022(8) -0.007(8)
C20 0.090(10) 0.083(10) 0.080(11) 0.020(9) 0.013(8) 0.014(9)
N6A 0.054(6) 0.044(6) 0.069(7) 0.010(5) -0.012(5) -0.008(5)
C19A 0.056(8) 0.074(10) 0.069(10) -0.006(8) -0.005(7) 0.003(8)
C20A 0.061(9) 0.097(11) 0.097(13) -0.018(10) -0.002(8) -0.002(9)

loop_
_atom_type_symbol
_atom_type_description
_atom_type_scat_dispersion_real
_atom_type_scat_dispersion_imag
_atom_type_scat_source
C C 0.0181 0.0091 'International Tables Vol C Tables 4.2.6.8 and 6.1.1.4'
H H 0.0000 0.0000 'International Tables Vol C Tables 4.2.6.8 and 6.1.1.4'
N N 0.0311 0.0180 'International Tables Vol C Tables 4.2.6.8 and 6.1.1.4'

loop_
_geom_angle_atom_site_label_1
_geom_angle_atom_site_label_2
_geom_angle_atom_site_label_3
_geom_angle
C6 N1 C2 120.3(10)
N1 C2 C3 118.4(10)
N1 C2 C10 114.3(10)
C3 C2 C10 127.3(12)
C2 C3 C4 118.6(11)
C2 C3 C9 122.4(11)
C4 C3 C9 119.0(10)
C5 C4 C3 123.3(11)
C5 C4 C8 118.4(11)
C3 C4 C8 118.3(11)
C4 C5 C6 115.8(10)
C4 C5 C7 122.9(10)
C6 C5 C7 121.3(10)
N1 C6 C5 123.3(11)
N1 C6 C13 112.9(10)
C5 C6 C13 123.8(9)
C5 C7 H7A 109.5
C5 C7 H7B 109.5
H7A C7 H7B 109.5
C5 C7 H7C 109.5
H7A C7 H7C 109.5
H7B C7 H7C 109.5
N5 C8 C4 177.5(15)
N4 C9 C3 177.0(13)
C12 C10 C11 117.1(11)
C12 C10 C2 120.1(11)
C11 C10 C2 122.7(11)
N3 C11 C10 173.6(17)
N2 C12 C10 175.7(13)
C14 C13 C18 117.8(11)
C14 C13 C6 119.6(11)
C18 C13 C6 122.5(11)
C15 C14 C13 120.7(12)
C15 C14 H14 119.7
C13 C14 H14 119.7
C14 C15 C16 122.9(13)
C14 C15 H15 118.5
C16 C15 H15 118.5
C15 C16 C17 117.9(12)
C15 C16 H16 121.1
C17 C16 H16 121.1
C18 C17 C16 119.6(12)
C18 C17 H17 120.2
C16 C17 H17 120.2
C17 C18 C13 121.1(11)
C17 C18 H18 119.5
C13 C18 H18 119.5
C6A N1A C2A 122.7(10)
N1A C2A C10A 117.4(11)
N1A C2A C3A 118.6(10)
C10A C2A C3A 124.0(11)
C9A C3A C4A 116.7(11)
C9A C3A C2A 125.3(11)
C4A C3A C2A 117.9(11)
C5A C4A C3A 121.8(10)
C5A C4A C8A 120.6(10)
C3A C4A C8A 117.6(11)
C4A C5A C6A 114.9(10)
C4A C5A C7A 119.0(11)
C6A C5A C7A 126.1(11)
N1A C6A C5A 124.0(11)
N1A C6A C13A 116.0(10)
C5A C6A C13A 119.8(10)
C5A C7A H7A1 109.5
C5A C7A H7A2 109.5
H7A1 C7A H7A2 109.5
C5A C7A H7A3 109.5
H7A1 C7A H7A3 109.5
H7A2 C7A H7A3 109.5
N5A C8A C4A 178.4(13)
N4A C9A C3A 178.4(15)
C2A C10A C11A 125.9(11)
C2A C10A C12A 120.4(11)
C11A C10A C12A 113.3(10)
N3A C11A C10A 177.1(14)
N2A C12A C10A 179.1(14)
C18A C13A C14A 119.1(12)
C18A C13A C6A 122.6(12)
C14A C13A C6A 118.3(11)
C15A C14A C13A 120.8(14)
C15A C14A H14A 119.6
C13A C14A H14A 119.6
C16A C15A C14A 119.7(17)
C16A C15A H15A 120.1
C14A C15A H15A 120.1
C15A C16A C17A 123.9(18)
C15A C16A H16A 118.1
C17A C16A H16A 118.1
C16A C17A C18A 117.5(16)
C16A C17A H17A 121.3
C18A C17A H17A 121.3
C13A C18A C17A 119.1(14)
C13A C18A H18A 120.5
C17A C18A H18A 120.5
C19 N6 H6A 109.5
C19 N6 H6B 109.5
H6A N6 H6B 109.5
C19 N6 H6C 109.5
H6A N6 H6C 109.5
H6B N6 H6C 109.5
N6 C19 C20 111.6(10)
N6 C19 H19A 109.3
C20 C19 H19A 109.3
N6 C19 H19B 109.3
C20 C19 H19B 109.3
H19A C19 H19B 108.0
C19 C20 H20A 109.5
C19 C20 H20B 109.5
H20A C20 H20B 109.5
C19 C20 H20C 109.5
H20A C20 H20C 109.5
H20B C20 H20C 109.5
C19A N6A H6A1 109.5
C19A N6A H6A2 109.5
H6A1 N6A H6A2 109.5
C19A N6A H6A3 109.5
H6A1 N6A H6A3 109.5
H6A2 N6A H6A3 109.5
C20A C19A N6A 114.1(11)
C20A C19A H19C 108.7
N6A C19A H19C 108.7
C20A C19A H19D 108.7
N6A C19A H19D 108.7
H19C C19A H19D 107.6
C19A C20A H20D 109.5
C19A C20A H20E 109.5
H20D C20A H20E 109.5
C19A C20A H20F 109.5
H20D C20A H20F 109.5
H20E C20A H20F 109.5

loop_
_geom_bond_atom_site_label_1
_geom_bond_atom_site_label_2
_geom_bond_distance
N1 C6 1.325(11)
N1 C2 1.401(14)
N2 C12 1.145(14)
N3 C11 1.108(15)
N4 C9 1.149(14)
N5 C8 1.143(13)
C2 C3 1.387(14)
C2 C10 1.451(14)
C3 C4 1.395(14)
C3 C9 1.406(17)
C4 C5 1.357(14)
C4 C8 1.436(16)
C5 C6 1.404(14)
C5 C7 1.536(13)
C6 C13 1.491(16)
C7 H7A 0.9600
C7 H7B 0.9600
C7 H7C 0.9600
C10 C12 1.395(17)
C10 C11 1.415(17)
C13 C14 1.386(16)
C13 C18 1.384(15)
C14 C15 1.327(15)
C14 H14 0.9300
C15 C16 1.370(17)
C15 H15 0.9300
C16 C17 1.388(18)
C16 H16 0.9300
C17 C18 1.379(16)
C17 H17 0.9300
C18 H18 0.9300
N1A C6A 1.316(13)
N1A C2A 1.358(13)
N2A C12A 1.142(14)
N3A C11A 1.173(15)
N4A C9A 1.144(15)
N5A C8A 1.144(12)
C2A C10A 1.402(14)
C2A C3A 1.426(15)
C3A C9A 1.396(18)
C3A C4A 1.429(15)
C4A C5A 1.405(15)
C4A C8A 1.469(16)
C5A C6A 1.411(14)
C5A C7A 1.499(13)
C6A C13A 1.482(16)
C7A H7A1 0.9600
C7A H7A2 0.9600
C7A H7A3 0.9600
C10A C11A 1.419(17)
C10A C12A 1.425(17)
C13A C18A 1.391(16)
C13A C14A 1.421(16)
C14A C15A 1.378(17)
C14A H14A 0.9300
C15A C16A 1.31(2)
C15A H15A 0.9300
C16A C17A 1.41(2)
C16A H16A 0.9300
C17A C18A 1.430(19)
C17A H17A 0.9300
C18A H18A 0.9300
N6 C19 1.484(13)
N6 H6A 0.8900
N6 H6B 0.8900
N6 H6C 0.8900
C19 C20 1.502(17)
C19 H19A 0.9700
C19 H19B 0.9700
C20 H20A 0.9600
C20 H20B 0.9600
C20 H20C 0.9600
N6A C19A 1.507(14)
N6A H6A1 0.8900
N6A H6A2 0.8900
N6A H6A3 0.8900
C19A C20A 1.483(17)
C19A H19C 0.9700
C19A H19D 0.9700
C20A H20D 0.9600
C20A H20E 0.9600
C20A H20F 0.9600
